data_7714497
loop_
_publ_author_name
'kumbhare, liladhar B.'
'Singla, Hardik'
'Prathap, Anu M. U.'
'Sawant, Shilpa'
'Wadawale, A. P.'
'Ruz, Priyanka'
'Bahadur, Jitendra'

_publ_section_title
;
 Hydrogen-bonded linear chain assemblies of palladium(II)-selenoether
 complexes: solid state aggregates as template for nano-structural
 Pd17Se15 leading to efficient electrocatalytic activity.
;
_journal_name_full 'Dalton Transactions'
_journal_paper_doi 10.1039/D3DT02170J
_journal_year 2023
_chemical_formula_sum 'C13 H16 Cl2 N2 O Pd Se'
_chemical_formula_weight 472.54
_space_group_crystal_system monoclinic
_space_group_IT_number 14
_space_group_name_Hall '-P 2yn'
_space_group_name_H-M_alt 'P 1 21/n 1'
_atom_sites_solution_hydrogens geom
_atom_sites_solution_primary dual
_audit_creation_method SHELXL-2017/1
_audit_update_record
;
2022-06-02 deposited with the CCDC.	2023-11-09 downloaded from the CCDC.
;
_cell_angle_alpha 90
_cell_angle_beta 95.022(2)
_cell_angle_gamma 90
_cell_formula_units_Z 4
_cell_length_a 7.6055(2)
_cell_length_b 14.6919(4)
_cell_length_c 14.4987(4)
_cell_measurement_reflns_used 42030
_cell_measurement_temperature 298(2)
_cell_measurement_theta_max 30.9110
_cell_measurement_theta_min 2.8120
_cell_volume 1613.85(8)
_computing_cell_refinement 'CrysAlisPro 1.171.40.57a (Rigaku OD, 2019)'
_computing_data_collection 'CrysAlisPro 1.171.40.57a (Rigaku OD, 2019)'
_computing_data_reduction 'CrysAlisPro 1.171.40.57a (Rigaku OD, 2019)'
_computing_structure_refinement 'SHELXL-2017/1 (Sheldrick, 2017)'
_computing_structure_solution 'SHELXT 2018/2 (Sheldrick, 2018)'
_diffrn_ambient_temperature 298(2)
_diffrn_detector 'Hybrid Pixel Array Detector'
_diffrn_detector_area_resol_mean 10.0000
_diffrn_detector_type HyPix
_diffrn_measured_fraction_theta_full 1.000
_diffrn_measured_fraction_theta_max 0.912
_diffrn_measurement_details
;
List of Runs (angles in degrees, time in seconds):

  # Type    Start    End  Width  t~exp~   \w     \q     \k     \f   Frames
#--------------------------------------------------------------------------
  1  \w     16.00  42.00   0.50    0.69    --   -4.75-129.00   6.52   52
  2  \w     17.00  43.00   0.50    0.69    --   -4.75  33.00  82.46   52
  3  \w    -17.00   8.00   0.50    0.69    --   -4.75  19.00 -30.00   50
  4  \w     14.00  44.00   0.50    0.69    --   -4.75-127.00-178.06   60
  5  \w    -17.00   9.00   0.50    0.69    --   -4.75  37.00 -30.00   52
  6  \w    -15.00  46.00   0.50    0.69    --   -4.75  19.00-120.00  122
  7  \w     14.00  39.00   0.50    0.69    --   -4.75-117.00  77.60   50
  8  \w    -18.00  11.00   0.50    0.69    --   -4.75  33.00  82.46   58
  9  \w    -17.00   8.00   0.50    0.69    --   -4.75  37.00 150.00   50
 10  \w    -17.00  11.00   0.50    0.69    --   -4.75  37.00   0.00   56
 11  \w    -17.00   8.00   0.50    0.69    --   -4.75  26.00-149.41   50
 12  \w     17.00  44.00   0.50    0.69    --   -4.75-129.00  43.89   54
 13  \w    -17.00  13.00   0.50    0.69    --   -4.75  37.00  30.00   60
 14  \w    -17.00   9.00   0.50    0.69    --   -4.75  19.00-180.00   52
 15  \w    -59.00   3.00   0.50    0.69    --   -4.75 -19.00 -90.00  124
 16  \w    -16.00  33.00   0.50    0.69    --   -4.75  19.00  60.00   98
 17  \w      7.00  38.00   0.50    0.69    --   -4.75-117.00-117.32   62
 18  \w    -13.00  18.00   0.50    0.69    --    5.06 -37.00  30.00   62
 19  \w     -8.00  18.00   0.50    0.69    --    5.06 -37.00 -90.00   52
 20  \w    -10.00  18.00   0.50    0.69    --    5.06 -37.00 120.00   56
 21  \w    -26.00  18.00   0.50    0.69    --    5.06 -37.00  90.00   88
 22  \w    -65.00 -30.00   0.50    0.69    --    5.06 -37.00  90.00   70
 23  \w     -5.00  20.00   0.50    0.69    --    5.06  83.00 -60.52   50
 24  \w    -13.00  13.00   0.50    0.69    --    5.06  94.00  -7.86   52
 25  \w    -17.00  18.00   0.50    0.69    --    5.06 -37.00 150.00   70
 26  \w    -20.00  18.00   0.50    0.69    --    5.06 -37.00 -30.00   76
 27  \w     -7.00  20.00   0.50    0.69    --    5.06  37.00 -90.00   54
 28  \w    -56.00  18.00   0.50    0.69    --    5.06 -37.00-150.00  148
 29  \w    -50.00 -24.00   0.50    0.69    --    5.06 -37.00 150.00   52
 30  \w    -26.00  17.00   0.50    0.69    --    5.06 -37.00 -60.00   86
 31  \w    -61.00 -34.00   0.50    0.69    --    5.06 -37.00 -30.00   54
 32  \w     -8.00  18.00   0.50    0.69    --    5.06 -37.00-120.00   52
 33  \w    -68.00 -39.00   0.50    0.69    --    5.06 -37.00 -60.00   58
 34  \w    -14.00  18.00   0.50    0.69    --    5.06 -37.00   0.00   64
 35  \w    -49.00 -23.00   0.50    0.69    --    5.06 -37.00-120.00   52
 36  \w    -17.00  11.00   0.50    0.69    --   -4.75  37.00 120.00   56
 37  \w     12.00  38.00   0.50    0.69    --   -4.75-118.00-113.65   52
 38  \w    -38.00  -5.00   0.50    0.69    --   -4.75 -19.00   0.00   66
 39  \w    -16.00   9.00   0.50    0.69    --   -4.75  28.00-137.83   50
 40  \w     -8.00  18.00   0.50    0.69    --    5.06 -37.00  60.00   52
 41  \w     -7.00  18.00   0.50    0.69    --    5.06 -37.00 -60.00   50
 42  \w    -52.00 -26.00   0.50    0.69    --    5.06 -37.00 -60.00   52
 43  \w    -16.00   9.00   0.50    0.69    --   -4.75  19.00  30.00   50
 44  \w     45.00  70.00   0.50    0.69    --   -4.75  28.00 -77.62   50
 45  \w    -16.00   9.00   0.50    0.69    --   -4.75  28.00 -77.62   50
 46  \w    -51.00 -23.00   0.50    0.69    --   -4.75   6.00  61.26   56
 47  \w     32.00  58.00   0.50    0.69    --   -4.75  30.00 135.89   52
 48  \w     20.00  45.00   0.50    0.69    --   -4.75-138.00 -49.09   50
 49  \w      5.00  30.00   0.50    0.69    --   -4.75-114.00  -6.41   50
 50  \w    -16.00   9.00   0.50    0.69    --   -4.75  26.00-156.83   50
 51  \w    -17.00   9.00   0.50    0.69    --   -4.75  30.00 135.89   52
 52  \w     -8.00  18.00   0.50    0.69    --    5.06 -37.00-180.00   52
 53  \w    -60.00 -34.00   0.50    0.69    --    5.06 -37.00-180.00   52
;
_diffrn_measurement_device 'four-circle diffractometer'
_diffrn_measurement_device_type 'XtaLAB Synergy, Dualflex, HyPix'
_diffrn_measurement_method '\w scans'
_diffrn_orient_matrix_type 'CrysAlisPro convention (1999,Acta A55,543-557)'
_diffrn_orient_matrix_UB_11 0.0503313000
_diffrn_orient_matrix_UB_12 0.0331078000
_diffrn_orient_matrix_UB_13 -0.0217116000
_diffrn_orient_matrix_UB_21 -0.0605308000
_diffrn_orient_matrix_UB_22 0.0342255000
_diffrn_orient_matrix_UB_23 0.0110115000
_diffrn_orient_matrix_UB_31 0.0506515000
_diffrn_orient_matrix_UB_32 0.0079994000
_diffrn_orient_matrix_UB_33 0.0426479000
_diffrn_radiation_monochromator mirror
_diffrn_radiation_probe x-ray
_diffrn_radiation_type 'Mo K\a'
_diffrn_radiation_wavelength 0.71073
_diffrn_reflns_av_R_equivalents 0.0992
_diffrn_reflns_av_unetI/netI 0.0303
_diffrn_reflns_Laue_measured_fraction_full 1.000
_diffrn_reflns_Laue_measured_fraction_max 0.912
_diffrn_reflns_limit_h_max 10
_diffrn_reflns_limit_h_min -10
_diffrn_reflns_limit_k_max 20
_diffrn_reflns_limit_k_min -20
_diffrn_reflns_limit_l_max 20
_diffrn_reflns_limit_l_min -20
_diffrn_reflns_number 87798
_diffrn_reflns_point_group_measured_fraction_full 1.000
_diffrn_reflns_point_group_measured_fraction_max 0.912
_diffrn_reflns_theta_full 25.242
_diffrn_reflns_theta_max 30.961
_diffrn_reflns_theta_min 2.773
_diffrn_source 'micro-focus sealed X-ray tube'
_diffrn_source_type 'PhotonJet (Mo) X-ray Source'
_exptl_absorpt_coefficient_mu 3.732
_exptl_absorpt_correction_T_max 1.00000
_exptl_absorpt_correction_T_min 0.38744
_exptl_absorpt_correction_type multi-scan
_exptl_absorpt_process_details
;
CrysAlisPro 1.171.40.57a (Rigaku Oxford Diffraction, 2019)
Empirical absorption correction using spherical harmonics,
 implemented in SCALE3 ABSPACK scaling algorithm.
;
_exptl_crystal_colour red
_exptl_crystal_density_diffrn 1.945
_exptl_crystal_description block
_exptl_crystal_F_000 920
_exptl_crystal_size_max 0.200
_exptl_crystal_size_mid 0.100
_exptl_crystal_size_min 0.050
_refine_diff_density_max 1.395
_refine_diff_density_min -1.585
_refine_diff_density_rms 0.293
_refine_ls_extinction_method none
_refine_ls_goodness_of_fit_ref 1.104
_refine_ls_hydrogen_treatment constr
_refine_ls_matrix_type full
_refine_ls_number_parameters 184
_refine_ls_number_reflns 4664
_refine_ls_number_restraints 0
_refine_ls_restrained_S_all 1.104
_refine_ls_R_factor_all 0.0677
_refine_ls_R_factor_gt 0.0451
_refine_ls_shift/su_max 0.000
_refine_ls_shift/su_mean 0.000
_refine_ls_structure_factor_coef Fsqd
_refine_ls_weighting_details 'w=1/[\s^2^(Fo^2^)+(0.1056P)^2^+4.7987P] where P=(Fo^2^+2Fc^2^)/3'
_refine_ls_weighting_scheme calc
_refine_ls_wR_factor_gt 0.1315
_refine_ls_wR_factor_ref 0.1792
_reflns_Friedel_coverage 0.000
_reflns_number_gt 3809
_reflns_number_total 4664
_reflns_threshold_expression 'I > 2\s(I)'
_cod_data_source_file d3dt02170j2.cif
_cod_data_source_block LBK-6d
_cod_original_sg_symbol_H-M 'P 21/n'
_cod_database_code 7714497
_shelx_shelxl_version_number 2017/1
_shelx_space_group_comment
;
The symmetry employed for this shelxl refinement is uniquely defined
by the following loop, which should always be used as a source of
symmetry information in preference to the above space-group names.
They are only intended as comments.
;
_shelx_estimated_absorpt_t_min 0.522
_shelx_estimated_absorpt_t_max 0.835
_oxdiff_exptl_absorpt_empirical_full_min 0.575
_oxdiff_exptl_absorpt_empirical_full_max 3.748
_oxdiff_exptl_absorpt_empirical_details
;
Empirical correction (ABSPACK) includes:
- Absorption correction using spherical harmonics
- Frame scaling
;
_diffrn_oxdiff_digest_frames
;
01a963ea59fe6731e72b42baf37aa34c53000290d6c
;

loop_
_space_group_symop_operation_xyz
'x, y, z'
'-x+1/2, y+1/2, -z+1/2'
'-x, -y, -z'
'x-1/2, -y-1/2, z-1/2'

loop_
_atom_site_label
_atom_site_type_symbol
_atom_site_fract_x
_atom_site_fract_y
_atom_site_fract_z
_atom_site_U_iso_or_equiv
_atom_site_adp_type
_atom_site_occupancy
_atom_site_site_symmetry_order
_atom_site_calc_flag
_atom_site_refinement_flags_posn
_atom_site_refinement_flags_adp
_atom_site_refinement_flags_occupancy
_atom_site_disorder_assembly
_atom_site_disorder_group
Pd1 Pd 0.83848(4) 0.74355(2) 0.63180(2) 0.02730(14) Uani 1 1 d . . . . .
Se1 Se 0.63710(7) 0.83528(4) 0.53885(4) 0.03564(17) Uani 1 1 d . . . . .
Cl2 Cl 0.83478(19) 0.84858(10) 0.74722(9) 0.0412(3) Uani 1 1 d . . . . .
Cl1 Cl 1.0513(2) 0.65871(11) 0.71887(10) 0.0454(3) Uani 1 1 d . . . . .
N2 N 0.8338(6) 0.6579(3) 0.5227(3) 0.0309(8) Uani 1 1 d . . . . .
N1 N 0.8567(5) 0.6863(3) 0.4344(3) 0.0300(8) Uani 1 1 d . . . . .
C1 C 0.8016(7) 0.8501(3) 0.4472(4) 0.0333(10) Uani 1 1 d . . . . .
C9 C 0.7857(7) 0.5708(4) 0.5164(4) 0.0374(11) Uani 1 1 d . . . . .
C2 C 0.8953(6) 0.7781(4) 0.4130(3) 0.0298(9) Uani 1 1 d . . . . .
C7 C 0.8262(7) 0.6159(4) 0.3737(3) 0.0347(10) Uani 1 1 d . . . . .
O1 O 0.3939(7) 0.6886(5) 0.6141(4) 0.0742(17) Uani 1 1 d . . . . .
H1 H 0.317097 0.682556 0.649937 0.111 Uiso 1 1 calc R U . . .
C8 C 0.7826(9) 0.5422(4) 0.4251(4) 0.0439(12) Uani 1 1 d . . . . .
H8 H 0.756008 0.483929 0.402860 0.053 Uiso 1 1 calc R U . . .
C3 C 1.0270(7) 0.7955(5) 0.3550(4) 0.0416(12) Uani 1 1 d . . . . .
H3 H 1.090856 0.747653 0.332484 0.050 Uiso 1 1 calc R U . . .
C6 C 0.8424(9) 0.9397(4) 0.4234(4) 0.0450(13) Uani 1 1 d . . . . .
H6 H 0.782545 0.988359 0.447150 0.054 Uiso 1 1 calc R U . . .
C4 C 1.0634(9) 0.8849(5) 0.3304(5) 0.0549(17) Uani 1 1 d . . . . .
H4 H 1.150395 0.896506 0.290716 0.066 Uiso 1 1 calc R U . . .
C12 C 0.4645(8) 0.7553(5) 0.4708(5) 0.0460(14) Uani 1 1 d . . . . .
H12A H 0.412808 0.785920 0.415690 0.055 Uiso 1 1 calc R U . . .
H12B H 0.522128 0.700285 0.451995 0.055 Uiso 1 1 calc R U . . .
C10 C 0.8328(9) 0.6223(5) 0.2719(4) 0.0461(13) Uani 1 1 d . . . . .
H10A H 0.779982 0.678508 0.250088 0.069 Uiso 1 1 calc R U . . .
H10B H 0.769306 0.572176 0.242527 0.069 Uiso 1 1 calc R U . . .
H10C H 0.953499 0.620382 0.257376 0.069 Uiso 1 1 calc R U . . .
C11 C 0.7425(10) 0.5171(4) 0.5998(4) 0.0502(14) Uani 1 1 d . . . . .
H11A H 0.836415 0.523488 0.648026 0.075 Uiso 1 1 calc R U . . .
H11B H 0.728750 0.454053 0.583289 0.075 Uiso 1 1 calc R U . . .
H11C H 0.634624 0.539471 0.621156 0.075 Uiso 1 1 calc R U . . .
C5 C 0.9724(10) 0.9551(5) 0.3643(5) 0.0577(18) Uani 1 1 d . . . . .
H5 H 0.997859 1.014399 0.347464 0.069 Uiso 1 1 calc R U . . .
C13 C 0.3225(8) 0.7317(5) 0.5335(5) 0.0518(15) Uani 1 1 d . . . . .
H13A H 0.262283 0.786855 0.549726 0.062 Uiso 1 1 calc R U . . .
H13B H 0.236432 0.691913 0.500768 0.062 Uiso 1 1 calc R U . . .

loop_
_atom_site_aniso_label
_atom_site_aniso_U_11
_atom_site_aniso_U_22
_atom_site_aniso_U_33
_atom_site_aniso_U_23
_atom_site_aniso_U_13
_atom_site_aniso_U_12
Pd1 0.0282(2) 0.0303(2) 0.0241(2) -0.00124(12) 0.00617(14) -0.00412(12)
Se1 0.0330(3) 0.0386(3) 0.0356(3) -0.00474(19) 0.0042(2) 0.00506(19)
Cl2 0.0493(7) 0.0413(7) 0.0342(6) -0.0105(5) 0.0104(5) -0.0077(5)
Cl1 0.0440(7) 0.0527(8) 0.0387(7) 0.0061(6) -0.0015(6) 0.0051(6)
N2 0.039(2) 0.031(2) 0.0235(18) -0.0004(14) 0.0061(15) -0.0001(16)
N1 0.0321(19) 0.033(2) 0.0262(18) -0.0011(15) 0.0081(15) -0.0002(16)
C1 0.035(2) 0.032(2) 0.032(2) 0.0031(18) -0.0012(19) -0.0039(19)
C9 0.043(3) 0.030(2) 0.039(3) 0.000(2) 0.008(2) -0.003(2)
C2 0.032(2) 0.035(2) 0.0223(19) 0.0021(17) 0.0009(16) -0.0036(18)
C7 0.037(2) 0.036(3) 0.031(2) -0.0070(19) 0.0065(19) 0.000(2)
O1 0.058(3) 0.102(5) 0.064(4) 0.014(3) 0.009(3) -0.001(3)
C8 0.055(3) 0.028(2) 0.049(3) -0.006(2) 0.010(3) -0.001(2)
C3 0.036(3) 0.056(4) 0.033(2) 0.010(2) 0.008(2) -0.002(2)
C6 0.055(3) 0.032(3) 0.046(3) 0.008(2) -0.008(3) -0.004(2)
C4 0.050(3) 0.067(4) 0.049(3) 0.018(3) 0.006(3) -0.020(3)
C12 0.030(3) 0.063(4) 0.045(3) -0.007(3) -0.001(2) -0.001(2)
C10 0.055(3) 0.058(4) 0.026(2) -0.010(2) 0.006(2) -0.002(3)
C11 0.071(4) 0.039(3) 0.043(3) 0.006(2) 0.013(3) -0.008(3)
C5 0.067(4) 0.050(4) 0.054(4) 0.022(3) -0.006(3) -0.022(3)
C13 0.035(3) 0.067(4) 0.053(4) 0.010(3) 0.002(3) -0.010(3)

loop_
_atom_type_symbol
_atom_type_description
_atom_type_scat_dispersion_real
_atom_type_scat_dispersion_imag
_atom_type_scat_source
C C 0.0033 0.0016 'International Tables Vol C Tables 4.2.6.8 and 6.1.1.4'
H H 0.0000 0.0000 'International Tables Vol C Tables 4.2.6.8 and 6.1.1.4'
N N 0.0061 0.0033 'International Tables Vol C Tables 4.2.6.8 and 6.1.1.4'
O O 0.0106 0.0060 'International Tables Vol C Tables 4.2.6.8 and 6.1.1.4'
Cl Cl 0.1484 0.1585 'International Tables Vol C Tables 4.2.6.8 and 6.1.1.4'
Se Se -0.0929 2.2259 'International Tables Vol C Tables 4.2.6.8 and 6.1.1.4'
Pd Pd -0.9988 1.0072 'International Tables Vol C Tables 4.2.6.8 and 6.1.1.4'

loop_
_geom_angle_atom_site_label_1
_geom_angle_atom_site_label_2
_geom_angle_atom_site_label_3
_geom_angle
_geom_angle_site_symmetry_1
_geom_angle_site_symmetry_3
_geom_angle_publ_flag
N2 Pd1 Cl2 175.57(12) . . ?
N2 Pd1 Cl1 93.16(13) . . ?
Cl2 Pd1 Cl1 90.98(6) . . ?
N2 Pd1 Se1 86.70(12) . . ?
Cl2 Pd1 Se1 89.06(4) . . ?
Cl1 Pd1 Se1 176.19(4) . . ?
C1 Se1 C12 99.7(2) . . ?
C1 Se1 Pd1 91.75(15) . . ?
C12 Se1 Pd1 108.4(2) . . ?
C9 N2 N1 106.6(4) . . ?
C9 N2 Pd1 129.6(4) . . ?
N1 N2 Pd1 123.2(3) . . ?
C7 N1 N2 110.1(4) . . ?
C7 N1 C2 127.2(4) . . ?
N2 N1 C2 122.5(4) . . ?
C2 C1 C6 119.7(5) . . ?
C2 C1 Se1 123.1(4) . . ?
C6 C1 Se1 116.7(4) . . ?
N2 C9 C8 109.7(5) . . ?
N2 C9 C11 121.9(5) . . ?
C8 C9 C11 128.4(5) . . ?
C3 C2 C1 119.7(5) . . ?
C3 C2 N1 118.8(5) . . ?
C1 C2 N1 121.5(4) . . ?
N1 C7 C8 106.5(5) . . ?
N1 C7 C10 125.1(5) . . ?
C8 C7 C10 128.4(5) . . ?
C13 O1 H1 109.5 . . ?
C7 C8 C9 107.1(5) . . ?
C7 C8 H8 126.5 . . ?
C9 C8 H8 126.5 . . ?
C2 C3 C4 119.9(6) . . ?
C2 C3 H3 120.1 . . ?
C4 C3 H3 120.1 . . ?
C5 C6 C1 119.5(6) . . ?
C5 C6 H6 120.3 . . ?
C1 C6 H6 120.3 . . ?
C5 C4 C3 120.2(6) . . ?
C5 C4 H4 119.9 . . ?
C3 C4 H4 119.9 . . ?
C13 C12 Se1 108.5(5) . . ?
C13 C12 H12A 110.0 . . ?
Se1 C12 H12A 110.0 . . ?
C13 C12 H12B 110.0 . . ?
Se1 C12 H12B 110.0 . . ?
H12A C12 H12B 108.4 . . ?
C7 C10 H10A 109.5 . . ?
C7 C10 H10B 109.5 . . ?
H10A C10 H10B 109.5 . . ?
C7 C10 H10C 109.5 . . ?
H10A C10 H10C 109.5 . . ?
H10B C10 H10C 109.5 . . ?
C9 C11 H11A 109.5 . . ?
C9 C11 H11B 109.5 . . ?
H11A C11 H11B 109.5 . . ?
C9 C11 H11C 109.5 . . ?
H11A C11 H11C 109.5 . . ?
H11B C11 H11C 109.5 . . ?
C4 C5 C6 121.0(6) . . ?
C4 C5 H5 119.5 . . ?
C6 C5 H5 119.5 . . ?
O1 C13 C12 111.2(6) . . ?
O1 C13 H13A 109.4 . . ?
C12 C13 H13A 109.4 . . ?
O1 C13 H13B 109.4 . . ?
C12 C13 H13B 109.4 . . ?
H13A C13 H13B 108.0 . . ?

loop_
_geom_bond_atom_site_label_1
_geom_bond_atom_site_label_2
_geom_bond_distance
_geom_bond_site_symmetry_2
_geom_bond_publ_flag
Pd1 N2 2.020(4) . ?
Pd1 Cl2 2.2783(13) . ?
Pd1 Cl1 2.3257(14) . ?
Pd1 Se1 2.3700(6) . ?
Se1 C1 1.916(5) . ?
Se1 C12 1.962(6) . ?
N2 C9 1.332(7) . ?
N2 N1 1.371(5) . ?
N1 C7 1.365(6) . ?
N1 C2 1.422(6) . ?
C1 C2 1.391(7) . ?
C1 C6 1.402(7) . ?
C9 C8 1.388(8) . ?
C9 C11 1.503(8) . ?
C2 C3 1.387(7) . ?
C7 C8 1.371(8) . ?
C7 C10 1.484(7) . ?
O1 C13 1.397(9) . ?
O1 H1 0.8200 . ?
C8 H8 0.9300 . ?
C3 C4 1.395(9) . ?
C3 H3 0.9300 . ?
C6 C5 1.382(10) . ?
C6 H6 0.9300 . ?
C4 C5 1.357(12) . ?
C4 H4 0.9300 . ?
C12 C13 1.511(9) . ?
C12 H12A 0.9700 . ?
C12 H12B 0.9700 . ?
C10 H10A 0.9600 . ?
C10 H10B 0.9600 . ?
C10 H10C 0.9600 . ?
C11 H11A 0.9600 . ?
C11 H11B 0.9600 . ?
C11 H11C 0.9600 . ?
C5 H5 0.9300 . ?
C13 H13A 0.9700 . ?
C13 H13B 0.9700 . ?

loop_
_geom_hbond_atom_site_label_D
_geom_hbond_atom_site_label_H
_geom_hbond_atom_site_label_A
_geom_hbond_distance_DH
_geom_hbond_distance_HA
_geom_hbond_distance_DA
_geom_hbond_angle_DHA
_geom_hbond_site_symmetry_A
_geom_hbond_publ_flag
O1 H1 Cl1 0.82 2.36 3.160(6) 165.8 1_455 yes
C3 H3 Cl2 0.93 2.71 3.612(6) 162.3 4_675 yes
C12 H12B N2 0.97 2.57 3.183(8) 120.8 . yes
C12 H12B N1 0.97 2.59 3.237(8) 124.5 . yes
C10 H10A Cl1 0.96 2.97 3.904(7) 165.0 4_575 yes
C10 H10C Cl2 0.96 2.95 3.889(7) 165.6 4_675 yes
C11 H11A Cl1 0.96 2.72 3.481(7) 137.0 . yes
